data_4118403
loop_
_publ_author_name
'Biao Zhou'
'Yuki Idobata'
'Akiko Kobayashi'
'HengBo Cui'
'Reizo Kato'
'Rina Takagi'
'Kazuya Miyagawa'
'Kazushi Kanoda'
'Hayao Kobayashi'

_publ_contact_author_address
;
Department of Chemistry
College of Humanities and Sciences
Nihon University
Sakurajosui 3-25-40
Setagaya-Ku, Tokyo 156-8550
JAPAN
;
_publ_contact_author_email akoba@chs.nihon-u.ac.jp
_publ_contact_author_fax +81-3-5317-9433
_publ_contact_author_name 'Akiko Kobayashi'
_publ_contact_author_phone +81-3-5317-9680
_publ_section_title
;
 Single-Component Molecular Conductor [Cu(dmdt)2] with Three-Dimensionally
 Arranged Magnetic Moments Exhibiting a Coupled Electric and Magnetic
 Transition
;
_journal_name_full 'Journal of the American Chemical Society'
_journal_page_first 12724
_journal_page_last 12731
_journal_paper_doi 10.1021/ja3044757
_journal_volume 134
_journal_year 2012
_chemical_formula_moiety 'C16 H12 Cu S12 '
_chemical_formula_sum 'C16 H12 Cu S12'
_chemical_formula_weight 652.54
_space_group_IT_number 15
_symmetry_cell_setting monoclinic
_symmetry_Int_Tables_number 15
_symmetry_space_group_name_Hall '-C 2yc'
_symmetry_space_group_name_H-M 'C 1 2/c 1'
_cell_angle_alpha 90.0000
_cell_angle_beta 91.942(4)
_cell_angle_gamma 90.0000
_cell_formula_units_Z 4
_cell_length_a 24.2832(18)
_cell_length_b 8.1703(6)
_cell_length_c 11.2810(8)
_cell_measurement_temperature 65
_cell_measurement_theta_max 30.0
_cell_measurement_theta_min 3.2
_cell_volume 2236.9(3)
_computing_cell_refinement CrystalClear
_computing_data_collection CrystalClear
_computing_data_reduction CrystalStructure
_computing_publication_material 'CrystalStructure 3.8'
_computing_structure_refinement CRYSTALS
_computing_structure_solution SIR92
_diffrn_ambient_temperature 65
_diffrn_detector_area_resol_mean 7.31
_diffrn_measured_fraction_theta_full 0.624
_diffrn_measured_fraction_theta_max 0.624
_diffrn_measurement_device_type 'Rigaku Saturn'
_diffrn_measurement_method \w
_diffrn_radiation_type 'Mo K\a'
_diffrn_radiation_wavelength 0.71070
_diffrn_reflns_av_R_equivalents 0.027
_diffrn_reflns_limit_h_max 33
_diffrn_reflns_limit_h_min -33
_diffrn_reflns_limit_k_max 11
_diffrn_reflns_limit_k_min -11
_diffrn_reflns_limit_l_max 11
_diffrn_reflns_limit_l_min -12
_diffrn_reflns_number 7796
_diffrn_reflns_theta_full 29.99
_diffrn_reflns_theta_max 29.99
_exptl_absorpt_coefficient_mu 2.102
_exptl_absorpt_correction_T_max 0.657
_exptl_absorpt_correction_T_min 0.583
_exptl_absorpt_correction_type multi-scan
_exptl_absorpt_process_details 'Jacobson, R. (1998) Private communication'
_exptl_crystal_colour Black
_exptl_crystal_density_diffrn 1.937
_exptl_crystal_description Block
_exptl_crystal_F_000 1316.00
_exptl_crystal_size_max 0.20
_exptl_crystal_size_mid 0.10
_exptl_crystal_size_min 0.05
_refine_diff_density_max 2.61
_refine_diff_density_min -2.81
_refine_ls_extinction_coef 77(2)
_refine_ls_extinction_method 'Larson (1970) Crystallographic Computing eq. 22'
_refine_ls_goodness_of_fit_ref 0.899
_refine_ls_hydrogen_treatment refall
_refine_ls_number_parameters 139
_refine_ls_number_reflns 6109
_refine_ls_R_factor_gt 0.0393
_refine_ls_shift/su_max 0.0000
_refine_ls_structure_factor_coef Fsqd
_refine_ls_weighting_details
;
    Chebychev polynomial with 3 parameters (Carruthers & Watkin, 1979)
    83374.0000    117449.0000    40327.0000
;
_refine_ls_weighting_scheme calc
_refine_ls_wR_factor_ref 0.0670
_reflns_number_gt 6085
_reflns_number_total 7796
_reflns_threshold_expression F^2^>2.0\s(F^2^)
_cod_data_source_file ja3044757_si_001_04.cif
_cod_data_source_block '__Cu-dmdt-065K'
_cod_original_cell_volume 2236.88(28)
_cod_original_formula_sum 'C16 H12 Cu S12 '
_cod_database_code 4118403

loop_
_symmetry_equiv_pos_site_id
_symmetry_equiv_pos_as_xyz
1 +X,+Y,+Z
2 -X,+Y,1/2-Z
3 -X,-Y,-Z
4 +X,-Y,1/2+Z
5 1/2+X,1/2+Y,+Z
6 1/2-X,1/2+Y,1/2-Z
7 1/2-X,1/2-Y,-Z
8 1/2+X,1/2-Y,1/2+Z

loop_
_atom_site_label
_atom_site_type_symbol
_atom_site_fract_x
_atom_site_fract_y
_atom_site_fract_z
_atom_site_U_iso_or_equiv
_atom_site_adp_type
_atom_site_occupancy
_atom_site_symmetry_multiplicity
_atom_site_calc_flag
_atom_site_refinement_flags
Cu(1) Cu 0.0000 0.09827(5) 0.2500 0.01148(10) Uani 1.00 2 d S
S(1) S 0.04683(2) -0.04051(7) 0.10936(4) 0.01183(14) Uani 1.00 1 d .
S(2) S 0.07760(2) 0.22058(7) 0.32694(4) 0.01320(14) Uani 1.00 1 d .
S(3) S 0.16572(2) -0.02912(7) 0.05515(4) 0.01159(14) Uani 1.00 1 d .
S(4) S 0.19243(2) 0.20419(7) 0.24601(4) 0.01224(14) Uani 1.00 1 d .
S(5) S 0.29387(2) -0.01969(7) -0.02349(4) 0.01263(14) Uani 1.00 1 d .
S(6) S 0.31879(2) 0.21838(7) 0.16476(4) 0.01267(14) Uani 1.00 1 d .
C(1) C 0.11061(9) 0.0317(2) 0.13989(16) 0.0116(5) Uani 1.00 1 d .
C(2) C 0.12395(9) 0.1455(2) 0.23227(16) 0.0112(5) Uani 1.00 1 d .
C(3) C 0.21610(9) 0.0891(2) 0.12774(16) 0.0121(5) Uani 1.00 1 d .
C(4) C 0.26911(9) 0.0950(2) 0.09359(16) 0.0122(5) Uani 1.00 1 d .
C(5) C 0.36237(9) 0.0469(3) -0.00811(17) 0.0135(6) Uani 1.00 1 d .
C(6) C 0.37439(9) 0.1546(3) 0.07913(16) 0.0123(6) Uani 1.00 1 d .
C(7) C 0.40216(9) -0.0272(3) -0.09198(17) 0.0173(6) Uani 1.00 1 d .
C(8) C 0.42833(9) 0.2319(3) 0.11241(17) 0.0170(6) Uani 1.00 1 d .
H(1) H 0.4182 -0.1248 -0.0577 0.022 Uiso 1.00 1 c R
H(2) H 0.4309 0.0504 -0.1073 0.022 Uiso 1.00 1 c R
H(3) H 0.3828 -0.0542 -0.1654 0.022 Uiso 1.00 1 c R
H(4) H 0.4325 0.3304 0.0667 0.022 Uiso 1.00 1 c R
H(5) H 0.4578 0.1574 0.0958 0.022 Uiso 1.00 1 c R
H(6) H 0.4296 0.2583 0.1958 0.021 Uiso 1.00 1 c R

loop_
_atom_site_aniso_label
_atom_site_aniso_U_11
_atom_site_aniso_U_22
_atom_site_aniso_U_33
_atom_site_aniso_U_12
_atom_site_aniso_U_13
_atom_site_aniso_U_23
Cu(1) 0.00929(19) 0.0141(2) 0.0112(2) 0.0000 0.00237(11) 0.0000
S(1) 0.0095(2) 0.0149(3) 0.0111(3) -0.0014(2) 0.00140(15) -0.00175(18)
S(2) 0.0115(2) 0.0161(3) 0.0123(3) -0.0017(2) 0.00333(16) -0.00318(18)
S(3) 0.0086(2) 0.0131(3) 0.0131(3) -0.0005(2) 0.00216(15) -0.00208(17)
S(4) 0.0100(2) 0.0158(3) 0.0111(3) -0.0013(2) 0.00104(16) -0.00173(18)
S(5) 0.0103(2) 0.0136(3) 0.0141(3) -0.0008(2) 0.00156(16) -0.00314(18)
S(6) 0.0113(2) 0.0156(3) 0.0112(3) -0.0018(2) 0.00133(16) -0.00220(18)
C(1) 0.0108(10) 0.0136(12) 0.0104(11) -0.0015(8) 0.0015(6) 0.0016(7)
C(2) 0.0126(10) 0.0131(12) 0.0080(11) -0.0024(8) 0.0012(6) 0.0017(7)
C(3) 0.0142(11) 0.0163(12) 0.0057(11) 0.0014(8) -0.0006(6) 0.0003(7)
C(4) 0.0146(11) 0.0120(12) 0.0098(11) -0.0001(8) -0.0009(6) 0.0015(7)
C(5) 0.0101(10) 0.0162(13) 0.0144(12) 0.0037(9) 0.0018(6) 0.0039(7)
C(6) 0.0114(10) 0.0141(13) 0.0113(12) -0.0007(9) 0.0004(6) 0.0044(7)
C(7) 0.0143(11) 0.0227(14) 0.0151(12) 0.0031(9) 0.0027(7) -0.0015(8)
C(8) 0.0084(10) 0.0285(15) 0.0141(12) 0.0003(9) 0.0006(6) 0.0017(8)

loop_
_atom_type_symbol
_atom_type_description
_atom_type_scat_dispersion_real
_atom_type_scat_dispersion_imag
_atom_type_scat_source
C C 0.003 0.002
;
International Tables for Crystallography
(1992, Vol. C, Tables 4.2.6.8 and 6.1.1.4)
;
H H 0.000 0.000
;
International Tables for Crystallography
(1992, Vol. C, Table 6.1.1.4)
;
Cu Cu 0.320 1.265
;
International Tables for Crystallography
(1992, Vol. C, Tables 4.2.6.8 and 6.1.1.4)
;
S S 0.125 0.123
;
International Tables for Crystallography
(1992, Vol. C, Tables 4.2.6.8 and 6.1.1.4)
;

loop_
_geom_angle_atom_site_label_1
_geom_angle_atom_site_label_2
_geom_angle_atom_site_label_3
_geom_angle
_geom_angle_publ_flag
_geom_angle_site_symmetry_1
_geom_angle_site_symmetry_3
S(1) Cu(1) S(1) 120.48(2) yes . 2_555
S(1) Cu(1) S(2) 93.298(17) yes . .
S(1) Cu(1) S(2) 112.201(16) yes . 2_555
S(1) Cu(1) S(2) 112.201(16) yes 2_555 .
S(1) Cu(1) S(2) 93.298(17) yes 2_555 2_555
S(2) Cu(1) S(2) 127.98(2) yes . 2_555
Cu(1) S(1) C(1) 99.23(7) yes . .
Cu(1) S(2) C(2) 99.20(7) yes . .
C(1) S(3) C(3) 97.13(10) yes . .
C(2) S(4) C(3) 97.04(10) yes . .
C(4) S(5) C(5) 96.25(10) yes . .
C(4) S(6) C(6) 96.16(10) yes . .
S(1) C(1) S(3) 120.43(12) yes . .
S(1) C(1) C(2) 124.28(16) yes . .
S(3) C(1) C(2) 115.28(16) yes . .
S(2) C(2) S(4) 120.01(12) yes . .
S(2) C(2) C(1) 123.92(16) yes . .
S(4) C(2) C(1) 116.07(15) yes . .
S(3) C(3) S(4) 114.45(12) yes . .
S(3) C(3) C(4) 122.96(16) yes . .
S(4) C(3) C(4) 122.56(16) yes . .
S(5) C(4) S(6) 114.08(12) yes . .
S(5) C(4) C(3) 123.45(16) yes . .
S(6) C(4) C(3) 122.47(16) yes . .
S(5) C(5) C(6) 117.20(16) yes . .
S(5) C(5) C(7) 116.18(16) yes . .
C(6) C(5) C(7) 126.6(2) yes . .
S(6) C(6) C(5) 116.26(16) yes . .
S(6) C(6) C(8) 114.78(15) yes . .
C(5) C(6) C(8) 128.94(19) yes . .
C(5) C(7) H(1) 109.9 no . .
C(5) C(7) H(2) 109.4 no . .
C(5) C(7) H(3) 109.1 no . .
H(1) C(7) H(2) 109.5 no . .
H(1) C(7) H(3) 109.5 no . .
H(2) C(7) H(3) 109.4 no . .
C(6) C(8) H(4) 109.0 no . .
C(6) C(8) H(5) 109.6 no . .
C(6) C(8) H(6) 109.8 no . .
H(4) C(8) H(5) 109.5 no . .
H(4) C(8) H(6) 109.5 no . .
H(5) C(8) H(6) 109.4 no . .

loop_
_geom_bond_atom_site_label_1
_geom_bond_atom_site_label_2
_geom_bond_distance
_geom_bond_publ_flag
_geom_bond_site_symmetry_2
Cu(1) S(1) 2.2844(5) yes .
Cu(1) S(1) 2.2844(5) yes 2_555
Cu(1) S(2) 2.2786(5) yes .
Cu(1) S(2) 2.2786(5) yes 2_555
S(1) C(1) 1.682(2) yes .
S(2) C(2) 1.693(2) yes .
S(3) C(1) 1.743(2) yes .
S(3) C(3) 1.741(2) yes .
S(4) C(2) 1.732(2) yes .
S(4) C(3) 1.745(2) yes .
S(5) C(4) 1.743(2) yes .
S(5) C(5) 1.753(2) yes .
S(6) C(4) 1.747(2) yes .
S(6) C(6) 1.765(2) yes .
C(1) C(2) 1.426(2) yes .
C(3) C(4) 1.357(3) yes .
C(5) C(6) 1.345(3) yes .
C(5) C(7) 1.502(3) yes .
C(6) C(8) 1.491(3) yes .
C(7) H(1) 0.963 no .
C(7) H(2) 0.962 no .
C(7) H(3) 0.964 no .
C(8) H(4) 0.963 no .
C(8) H(5) 0.962 no .
C(8) H(6) 0.964 no .

loop_
_geom_contact_atom_site_label_1
_geom_contact_atom_site_label_2
_geom_contact_distance
_geom_contact_site_symmetry_2
S(1) S(1) 3.3643(6) 3_555
S(1) C(8) 3.427(2) 5_445
S(3) S(6) 3.5784(7) 7_555
S(3) C(6) 3.536(2) 7_555
S(4) C(5) 3.587(2) 7_555
S(6) S(3) 3.5784(7) 7_555
C(1) C(6) 3.587(3) 7_555
C(1) C(8) 3.542(2) 7_555
C(2) C(5) 3.589(3) 7_555
C(2) C(7) 3.544(3) 7_555
C(4) C(4) 3.406(3) 7_555
C(5) S(4) 3.587(2) 7_555
C(5) C(2) 3.589(3) 7_555
C(6) S(3) 3.536(2) 7_555
C(6) C(1) 3.587(3) 7_555
C(7) C(2) 3.544(3) 7_555
C(8) S(1) 3.427(2) 5_555
C(8) C(1) 3.542(2) 7_555
Cu(1) H(4) 3.395 5_445
Cu(1) H(4) 3.395 6_545
Cu(1) H(6) 3.308 5_445
Cu(1) H(6) 3.308 6_545
S(1) H(1) 2.928 7_545
S(1) H(4) 2.995 5_445
S(1) H(4) 2.686 7_555
S(1) H(5) 3.282 5_445
S(1) H(6) 3.457 5_445
S(1) H(6) 2.789 6_545
S(2) H(1) 2.892 6_555
S(2) H(2) 3.106 7_555
S(2) H(3) 3.435 7_555
S(2) H(4) 3.418 6_545
S(3) H(1) 3.485 7_545
S(3) H(4) 3.160 7_555
S(4) H(3) 3.497 7_555
S(6) H(3) 2.772 4_555
C(1) H(1) 3.515 7_545
C(1) H(2) 3.575 7_555
C(1) H(4) 2.762 7_555
C(1) H(6) 3.082 6_545
C(2) H(2) 3.131 7_555
C(2) H(3) 3.426 7_555
C(2) H(6) 3.526 6_545
C(6) H(3) 2.997 4_555
C(7) H(5) 3.566 3_655
C(7) H(6) 3.139 4_554
C(8) H(3) 3.131 4_555
H(1) S(1) 2.928 7_545
H(1) S(2) 2.892 6_545
H(1) S(3) 3.485 7_545
H(1) C(1) 3.515 7_545
H(1) H(5) 3.070 3_655
H(1) H(6) 3.009 4_554
H(2) S(2) 3.106 7_555
H(2) C(1) 3.575 7_555
H(2) C(2) 3.131 7_555
H(2) H(5) 3.192 3_655
H(2) H(6) 3.361 4_554
H(3) S(2) 3.435 7_555
H(3) S(4) 3.497 7_555
H(3) S(6) 2.772 4_554
H(3) C(2) 3.426 7_555
H(3) C(6) 2.997 4_554
H(3) C(8) 3.131 4_554
H(3) H(5) 3.409 4_554
H(3) H(6) 2.578 4_554
H(4) Cu(1) 3.395 5_555
H(4) S(1) 2.995 5_555
H(4) S(1) 2.686 7_555
H(4) S(2) 3.418 6_555
H(4) S(3) 3.160 7_555
H(4) C(1) 2.762 7_555
H(5) S(1) 3.282 5_555
H(5) C(7) 3.566 3_655
H(5) H(1) 3.070 3_655
H(5) H(2) 3.192 3_655
H(5) H(3) 3.409 4_555
H(6) Cu(1) 3.308 5_555
H(6) S(1) 3.457 5_555
H(6) S(1) 2.789 6_555
H(6) C(1) 3.082 6_555
H(6) C(2) 3.526 6_555
H(6) C(7) 3.139 4_555
H(6) H(1) 3.009 4_555
H(6) H(2) 3.361 4_555
H(6) H(3) 2.578 4_555
H(6) H(6) 3.594 2_655

loop_
_geom_torsion_atom_site_label_1
_geom_torsion_atom_site_label_2
_geom_torsion_atom_site_label_3
_geom_torsion_atom_site_label_4
_geom_torsion
_geom_torsion_site_symmetry_1
_geom_torsion_site_symmetry_3
_geom_torsion_site_symmetry_4
S(1) Cu(1) S(1) C(1) -120.14(7) . 2_555 2_555
S(1) Cu(1) S(1) C(1) -120.14(7) 2_555 . .
S(1) Cu(1) S(2) C(2) 2.51(7) . . .
S(2) Cu(1) S(1) C(1) -1.90(7) . . .
S(1) Cu(1) S(2) C(2) 127.42(7) . 2_555 2_555
S(2) Cu(1) S(1) C(1) 131.66(7) 2_555 . .
S(1) Cu(1) S(2) C(2) 127.42(7) 2_555 . .
S(2) Cu(1) S(1) C(1) 131.66(7) . 2_555 2_555
S(1) Cu(1) S(2) C(2) 2.51(7) 2_555 2_555 2_555
S(2) Cu(1) S(1) C(1) -1.90(7) 2_555 2_555 2_555
S(2) Cu(1) S(2) C(2) -119.16(7) . 2_555 2_555
S(2) Cu(1) S(2) C(2) -119.16(7) 2_555 . .
Cu(1) S(1) C(1) S(3) -178.24(11) . . .
Cu(1) S(1) C(1) C(2) 0.71(19) . . .
Cu(1) S(2) C(2) S(4) 178.10(11) . . .
Cu(1) S(2) C(2) C(1) -2.95(19) . . .
C(1) S(3) C(3) S(4) 1.30(14) . . .
C(1) S(3) C(3) C(4) -177.07(19) . . .
C(3) S(3) C(1) S(1) 178.44(13) . . .
C(3) S(3) C(1) C(2) -0.60(18) . . .
C(2) S(4) C(3) S(3) -1.45(14) . . .
C(2) S(4) C(3) C(4) 176.94(19) . . .
C(3) S(4) C(2) S(2) -179.91(12) . . .
C(3) S(4) C(2) C(1) 1.06(18) . . .
C(4) S(5) C(5) C(6) -0.1(2) . . .
C(4) S(5) C(5) C(7) 177.97(17) . . .
C(5) S(5) C(4) S(6) 1.61(14) . . .
C(5) S(5) C(4) C(3) -177.98(19) . . .
C(4) S(6) C(6) C(5) 2.17(19) . . .
C(4) S(6) C(6) C(8) -179.24(17) . . .
C(6) S(6) C(4) S(5) -2.19(14) . . .
C(6) S(6) C(4) C(3) 177.41(19) . . .
S(1) C(1) C(2) S(2) 1.7(2) . . .
S(1) C(1) C(2) S(4) -179.31(12) . . .
S(3) C(1) C(2) S(2) -179.31(12) . . .
S(3) C(1) C(2) S(4) -0.3(2) . . .
S(3) C(3) C(4) S(5) -2.2(2) . . .
S(3) C(3) C(4) S(6) 178.23(12) . . .
S(4) C(3) C(4) S(5) 179.54(12) . . .
S(4) C(3) C(4) S(6) -0.0(2) . . .
S(5) C(5) C(6) S(6) -1.4(2) . . .
S(5) C(5) C(6) C(8) -179.76(18) . . .
C(7) C(5) C(6) S(6) -179.28(18) . . .
C(7) C(5) C(6) C(8) 2.4(3) . . .
